data_7221724
loop_
_publ_author_name
'Loukopoulos, Edward'
'Berkoff, Benjamin'
'Griffiths, Kieran'
'Keeble, Victoria'
'Dokorou, Vassiliki N.'
'Tsipis, Athanassios C.'
'Escuer, Albert'
'Kostakis, George E.'

_publ_section_title
;
 Cobalt(ii/iii), nickel(ii) and copper(ii) coordination clusters employing
 a monoanionic Schiff base ligand: synthetic, topological and
 computational mechanistic aspects
;
_journal_issue 35
_journal_name_full CrystEngComm
_journal_page_first 6753
_journal_paper_doi 10.1039/C5CE01294E
_journal_volume 17
_journal_year 2015
_chemical_formula_moiety 'C36 H50 Cl2 Co4 N2 O14'
_chemical_formula_sum 'C36 H50 Cl2 Co4 N2 O14'
_chemical_formula_weight 1041.40
_space_group_crystal_system monoclinic
_space_group_IT_number 14
_space_group_name_Hall '-P 2yn'
_space_group_name_H-M_alt 'P 1 21/n 1'
_symmetry_space_group_name_Hall '-P 2yn'
_symmetry_space_group_name_H-M 'P 1 21/n 1'
_atom_sites_solution_hydrogens mixed
_atom_sites_solution_primary direct
_audit_creation_date 2015-03-03
_audit_creation_method
;
Olex2 1.2
(compiled 2014.09.19 svn.r3010 for OlexSys, GUI svn.r4874)
;
_audit_update_record
;
2015-07-24 deposited with the CCDC.
2015-08-03 downloaded from the CCDC.
;
_cell_angle_alpha 90
_cell_angle_beta 101.320(4)
_cell_angle_gamma 90
_cell_formula_units_Z 4
_cell_length_a 11.7862(5)
_cell_length_b 21.7148(8)
_cell_length_c 16.7640(6)
_cell_measurement_reflns_used 6334
_cell_measurement_temperature 173
_cell_measurement_theta_max 28.9300
_cell_measurement_theta_min 3.6550
_cell_volume 4207.0(3)
_computing_cell_refinement
;
CrysAlisPro, Agilent Technologies,
Version 1.171.37.34i (release 04-08-2014 CrysAlis171 .NET)
(compiled Aug  4 2014,14:34:23)
;
_computing_data_collection
;
CrysAlisPro, Agilent Technologies,
Version 1.171.37.34i (release 04-08-2014 CrysAlis171 .NET)
(compiled Aug  4 2014,14:34:23)
;
_computing_data_reduction
;
CrysAlisPro, Agilent Technologies,
Version 1.171.37.34i (release 04-08-2014 CrysAlis171 .NET)
(compiled Aug  4 2014,14:34:23)
;
_computing_molecular_graphics 'Olex2 (Dolomanov et al., 2009)'
_computing_publication_material 'Olex2 (Dolomanov et al., 2009)'
_computing_structure_refinement 'ShelXL (Sheldrick, 2008)'
_computing_structure_solution 'ShelXT (Sheldrick, 2008)'
_diffrn_ambient_temperature 173
_diffrn_detector 'CCD plate'
_diffrn_detector_area_resol_mean 16.1033
_diffrn_detector_type Eos
_diffrn_measured_fraction_theta_full 0.997
_diffrn_measured_fraction_theta_max 0.997
_diffrn_measurement_details
;
  1 omega  -73.00  -41.00   1.0000   86.4250
omega____ theta____ kappa____ phi______ frames
    -      -16.1295 -178.0000 -120.0000 32

  2 omega  -83.00   -2.00   1.0000   86.4250
omega____ theta____ kappa____ phi______ frames
    -      -16.1295  -57.0000   30.0000 81

  3 omega  -43.00   51.00   1.0000   86.4250
omega____ theta____ kappa____ phi______ frames
    -      -16.1295   77.0000  150.0000 94

  4 omega   -4.00   21.00   1.0000   86.4250
omega____ theta____ kappa____ phi______ frames
    -       16.7545  -99.0000 -150.0000 25
;
_diffrn_measurement_device 'four-circle diffractometer'
_diffrn_measurement_device_type 'Xcalibur, Eos, Gemini ultra'
_diffrn_measurement_method '\w scans'
_diffrn_orient_matrix_UB_11 -0.0280646000
_diffrn_orient_matrix_UB_12 -0.0184960000
_diffrn_orient_matrix_UB_13 -0.0328983000
_diffrn_orient_matrix_UB_21 0.0007681000
_diffrn_orient_matrix_UB_22 0.0250763000
_diffrn_orient_matrix_UB_23 -0.0270607000
_diffrn_orient_matrix_UB_31 0.0545150000
_diffrn_orient_matrix_UB_32 -0.0098795000
_diffrn_orient_matrix_UB_33 -0.0069783000
_diffrn_radiation_monochromator graphite
_diffrn_radiation_probe x-ray
_diffrn_radiation_type MoK\a
_diffrn_radiation_wavelength 0.71073
_diffrn_reflns_av_R_equivalents 0.0378
_diffrn_reflns_av_unetI/netI 0.0495
_diffrn_reflns_laue_measured_fraction_full 0.997
_diffrn_reflns_laue_measured_fraction_max 0.997
_diffrn_reflns_limit_h_max 14
_diffrn_reflns_limit_h_min -14
_diffrn_reflns_limit_k_max 26
_diffrn_reflns_limit_k_min -27
_diffrn_reflns_limit_l_max 20
_diffrn_reflns_limit_l_min -18
_diffrn_reflns_number 19374
_diffrn_reflns_point_group_measured_fraction_full 0.997
_diffrn_reflns_point_group_measured_fraction_max 0.997
_diffrn_reflns_theta_full 26.000
_diffrn_reflns_theta_max 26.372
_diffrn_reflns_theta_min 3.321
_diffrn_source 'Enhance (Mo) X-ray Source'
_exptl_absorpt_coefficient_mu 1.743
_exptl_absorpt_correction_T_max 1.00000
_exptl_absorpt_correction_T_min 0.64759
_exptl_absorpt_correction_type multi-scan
_exptl_absorpt_process_details
;
CrysAlisPro, Agilent Technologies,
Version 1.171.37.34i (release 04-08-2014 CrysAlis171 .NET)
(compiled Aug  4 2014,14:34:23)
Empirical absorption correction using spherical harmonics,
 implemented in SCALE3 ABSPACK scaling algorithm.
;
_exptl_crystal_colour red
_exptl_crystal_colour_primary red
_exptl_crystal_density_diffrn 1.644
_exptl_crystal_description block
_exptl_crystal_F_000 2136
_exptl_crystal_size_max 0.24
_exptl_crystal_size_mid 0.18
_exptl_crystal_size_min 0.14
_refine_diff_density_max 0.442
_refine_diff_density_min -0.381
_refine_diff_density_rms 0.077
_refine_ls_extinction_method none
_refine_ls_goodness_of_fit_ref 1.039
_refine_ls_hydrogen_treatment mixed
_refine_ls_matrix_type full
_refine_ls_number_parameters 536
_refine_ls_number_reflns 8574
_refine_ls_number_restraints 12
_refine_ls_restrained_S_all 1.043
_refine_ls_R_factor_all 0.0517
_refine_ls_R_factor_gt 0.0372
_refine_ls_shift/su_max 0.000
_refine_ls_shift/su_mean 0.000
_refine_ls_structure_factor_coef Fsqd
_refine_ls_weighting_details 'w=1/[\s^2^(Fo^2^)+(0.0370P)^2^+1.6650P] where P=(Fo^2^+2Fc^2^)/3'
_refine_ls_weighting_scheme calc
_refine_ls_wR_factor_gt 0.0850
_refine_ls_wR_factor_ref 0.0938
_reflns_Friedel_coverage 0.000
_reflns_number_gt 6869
_reflns_number_total 8574
_reflns_threshold_expression 'I > 2\s(I)'
_cod_data_source_file c5ce01294e2.cif
_cod_data_source_block kg0325022015
_cod_depositor_comments 'Adding full bibliography for 7221715--7221724.cif.'
_cod_database_code 7221724
_chemical_oxdiff_formula Co4C60H80O12N8
_shelx_space_group_comment
;
The symmetry employed for this shelxl refinement is uniquely defined
by the following loop, which should always be used as a source of
symmetry information in preference to the above space-group names.
They are only intended as comments.
;
_reflns_odcompleteness_completeness 99.74
_reflns_odcompleteness_iscentric 1
_reflns_odcompleteness_theta 26.32
_olex2_refinement_description
;
1. Fixed Uiso
 At 1.2 times of:
  All C(H) groups
 At 1.5 times of:
  All C(H,H,H) groups, All O(H) groups
2. Restrained distances
 O00F-H00F
 0.85 with sigma of 0.01
 O00I-H00I
 0.85 with sigma of 0.01
 O11-H11
 0.85 with sigma of 0.01
 O12-H12
 0.85 with sigma of 0.01
 C01D-H00F
 1.914474 with sigma of 0.02
 Co1-H00F
 2.562249 with sigma of 0.02
 C01F-H00I
 1.90004 with sigma of 0.02
 Co4-H00I
 2.582277 with sigma of 0.02
 C33-H11
 1.894923 with sigma of 0.02
 Co2-H11
 2.701342 with sigma of 0.02
 C34-H12
 1.894754 with sigma of 0.02
 Co3-H12
 2.68658 with sigma of 0.02
3.a Me refined with riding coordinates:
 C1(H1A,H1B,H1C), C01D(H01A,H01B,H01C), C15(H15A,H15B,H15C), C29(H29A,H29B,
 H29C), C30(H30A,H30B,H30C), C31(H31A,H31B,H31C), C32(H32A,H32B,H32C), C33(H33A,
 H33B,H33C), C34(H34A,H34B,H34C)
3.b Aromatic/amide H refined with riding coordinates:
 C3(H3), C4(H4), C5(H5), C8(H8), C10(H10), C11(H11A), C12(H12A), C13(H13),
 C17(H17), C18(H18), C19(H19), C22(H22), C24(H24), C25(H25), C26(H26), C27(H27)
3.c Idealised Me refined as rotating group:
 C01F(H01D,H01E,H01F)
;
_shelx_shelxl_version_number 2014/7
_olex2_submission_special_instructions 'No special instructions were received'

loop_
_space_group_symop_operation_xyz
'x, y, z'
'-x+1/2, y+1/2, -z+1/2'
'-x, -y, -z'
'x-1/2, -y-1/2, z-1/2'

loop_
_atom_site_label
_atom_site_type_symbol
_atom_site_fract_x
_atom_site_fract_y
_atom_site_fract_z
_atom_site_U_iso_or_equiv
_atom_site_adp_type
_atom_site_occupancy
_atom_site_site_symmetry_order
_atom_site_calc_flag
_atom_site_refinement_flags_posn
Co1 Co 0.38835(3) 0.44011(2) 0.21941(2) 0.02000(10) Uani 1 1 d D
Co2 Co 0.39380(3) 0.31359(2) 0.29298(2) 0.02165(10) Uani 1 1 d D
Co3 Co 0.62268(3) 0.37163(2) 0.24136(2) 0.02145(10) Uani 1 1 d D
Co4 Co 0.62579(3) 0.24373(2) 0.30948(2) 0.02118(10) Uani 1 1 d D
O00F O 0.43030(16) 0.47459(9) 0.11971(11) 0.0245(4) Uani 1 1 d D
H00F H 0.4997(10) 0.4657(13) 0.1135(11) 0.037 Uiso 1 1 d DR
O00I O 0.58241(16) 0.20607(9) 0.40641(12) 0.0261(4) Uani 1 1 d D
H00I H 0.5158(11) 0.2154(13) 0.4170(11) 0.039 Uiso 1 1 d DR
O1 O 0.03343(16) 0.38191(9) 0.10645(13) 0.0310(5) Uani 1 1 d .
O2 O 0.23613(15) 0.42333(8) 0.16803(11) 0.0230(4) Uani 1 1 d .
O3 O 0.54417(15) 0.45272(8) 0.27052(11) 0.0237(4) Uani 1 1 d .
O4 O 0.97248(17) 0.29942(10) 0.43667(14) 0.0375(5) Uani 1 1 d .
O5 O 0.77653(15) 0.25905(8) 0.36269(12) 0.0248(4) Uani 1 1 d .
O6 O 0.46963(15) 0.23236(8) 0.25792(11) 0.0238(4) Uani 1 1 d .
O7 O 0.57583(15) 0.32383(8) 0.33868(11) 0.0204(4) Uani 1 1 d .
O8 O 0.44170(15) 0.35970(8) 0.19509(11) 0.0189(4) Uani 1 1 d .
O9 O 0.36299(16) 0.40318(8) 0.31553(11) 0.0244(4) Uani 1 1 d .
O10 O 0.65227(16) 0.28230(8) 0.21477(11) 0.0239(4) Uani 1 1 d .
O11 O 0.22503(16) 0.30244(9) 0.22028(13) 0.0285(5) Uani 1 1 d D
H11 H 0.1981(15) 0.3338(9) 0.1912(15) 0.043 Uiso 1 1 d DR
O12 O 0.79170(16) 0.38140(9) 0.31486(13) 0.0303(5) Uani 1 1 d D
H12 H 0.8158(15) 0.3494(9) 0.3436(15) 0.045 Uiso 1 1 d DR
Cl13 Cl 0.35162(6) 0.26557(4) 0.41230(5) 0.03460(18) Uani 1 1 d .
Cl14 Cl 0.66784(6) 0.42174(4) 0.12559(5) 0.03484(18) Uani 1 1 d .
N1 N 0.3626(2) 0.52150(10) 0.25047(14) 0.0255(5) Uani 1 1 d .
N2 N 0.6529(2) 0.16437(10) 0.27227(14) 0.0251(5) Uani 1 1 d .
C1 C -0.0746(3) 0.35841(15) 0.0635(2) 0.0388(8) Uani 1 1 d .
H1A H -0.0702 0.3135 0.0601 0.058 Uiso 1 1 calc R
H1B H -0.1361 0.3698 0.0925 0.058 Uiso 1 1 calc R
H1C H -0.0916 0.3759 0.0086 0.058 Uiso 1 1 calc R
C01D C 0.3586(3) 0.47487(15) 0.03962(18) 0.0372(8) Uani 1 1 d D
H01A H 0.4002 0.4947 0.0014 0.056 Uiso 1 1 calc R
H01B H 0.3395 0.4324 0.0221 0.056 Uiso 1 1 calc R
H01C H 0.2871 0.4976 0.0408 0.056 Uiso 1 1 calc R
C01F C 0.6592(3) 0.20085(17) 0.48340(19) 0.0434(9) Uani 1 1 d D
H01D H 0.7302 0.1799 0.4764 0.065 Uiso 1 1 calc GR
H01E H 0.6217 0.1770 0.5207 0.065 Uiso 1 1 calc GR
H01F H 0.6783 0.2420 0.5060 0.065 Uiso 1 1 calc GR
C2 C 0.0415(2) 0.44441(13) 0.11652(17) 0.0248(6) Uani 1 1 d .
C3 C -0.0488(2) 0.48524(14) 0.09405(19) 0.0317(7) Uani 1 1 d .
H3 H -0.1233 0.4704 0.0696 0.038 Uiso 1 1 calc R
C4 C -0.0310(3) 0.54781(14) 0.10706(19) 0.0347(7) Uani 1 1 d .
H4 H -0.0925 0.5759 0.0888 0.042 Uiso 1 1 calc R
C5 C 0.0738(3) 0.56939(14) 0.14576(19) 0.0332(7) Uani 1 1 d .
H5 H 0.0841 0.6123 0.1557 0.040 Uiso 1 1 calc R
C6 C 0.1678(2) 0.52863(13) 0.17148(18) 0.0275(6) Uani 1 1 d .
C7 C 0.1530(2) 0.46502(12) 0.15353(16) 0.0224(6) Uani 1 1 d .
C8 C 0.2714(3) 0.55326(13) 0.21996(18) 0.0288(7) Uani 1 1 d .
H8 H 0.2734 0.5963 0.2306 0.035 Uiso 1 1 calc R
C9 C 0.4618(2) 0.54564(13) 0.30257(18) 0.0276(7) Uani 1 1 d .
C10 C 0.4701(3) 0.60190(14) 0.3433(2) 0.0386(8) Uani 1 1 d .
H10 H 0.4050 0.6285 0.3372 0.046 Uiso 1 1 calc R
C11 C 0.5736(3) 0.61874(16) 0.3925(2) 0.0479(9) Uani 1 1 d .
H11A H 0.5801 0.6571 0.4203 0.057 Uiso 1 1 calc R
C12 C 0.6679(3) 0.57939(16) 0.4012(2) 0.0449(9) Uani 1 1 d .
H12A H 0.7386 0.5914 0.4353 0.054 Uiso 1 1 calc R
C13 C 0.6618(3) 0.52345(14) 0.36198(19) 0.0329(7) Uani 1 1 d .
H13 H 0.7272 0.4970 0.3690 0.039 Uiso 1 1 calc R
C14 C 0.5576(2) 0.50618(13) 0.31165(17) 0.0255(6) Uani 1 1 d .
C15 C 1.0716(3) 0.32101(18) 0.4906(2) 0.0527(10) Uani 1 1 d .
H15A H 1.0627 0.3650 0.5009 0.079 Uiso 1 1 calc R
H15B H 1.0810 0.2983 0.5420 0.079 Uiso 1 1 calc R
H15C H 1.1399 0.3147 0.4665 0.079 Uiso 1 1 calc R
C16 C 0.9704(2) 0.23870(14) 0.41570(18) 0.0287(7) Uani 1 1 d .
C17 C 1.0633(3) 0.19837(15) 0.43190(19) 0.0351(7) Uani 1 1 d .
H17 H 1.1359 0.2125 0.4612 0.042 Uiso 1 1 calc R
C18 C 1.0512(3) 0.13771(15) 0.4058(2) 0.0374(8) Uani 1 1 d .
H18 H 1.1151 0.1103 0.4180 0.045 Uiso 1 1 calc R
C19 C 0.9474(3) 0.11727(14) 0.36251(19) 0.0350(7) Uani 1 1 d .
H19 H 0.9401 0.0757 0.3446 0.042 Uiso 1 1 calc R
C20 C 0.8508(2) 0.15703(13) 0.34398(18) 0.0275(6) Uani 1 1 d .
C21 C 0.8607(2) 0.21816(13) 0.37213(17) 0.0248(6) Uani 1 1 d .
C22 C 0.7475(3) 0.13335(13) 0.29501(19) 0.0303(7) Uani 1 1 d .
H22 H 0.7481 0.0917 0.2777 0.036 Uiso 1 1 calc R
C23 C 0.5520(2) 0.14186(13) 0.21858(17) 0.0262(6) Uani 1 1 d .
C24 C 0.5439(3) 0.08707(14) 0.17521(19) 0.0345(7) Uani 1 1 d .
H24 H 0.6089 0.0605 0.1799 0.041 Uiso 1 1 calc R
C25 C 0.4395(3) 0.07160(15) 0.1248(2) 0.0397(8) Uani 1 1 d .
H25 H 0.4323 0.0338 0.0957 0.048 Uiso 1 1 calc R
C26 C 0.3456(3) 0.11131(14) 0.11713(19) 0.0359(8) Uani 1 1 d .
H26 H 0.2749 0.1006 0.0819 0.043 Uiso 1 1 calc R
C27 C 0.3530(3) 0.16580(14) 0.15956(18) 0.0298(7) Uani 1 1 d .
H27 H 0.2883 0.1927 0.1532 0.036 Uiso 1 1 calc R
C28 C 0.4565(2) 0.18149(13) 0.21223(17) 0.0245(6) Uani 1 1 d .
C29 C 0.6094(3) 0.34895(14) 0.41890(17) 0.0287(7) Uani 1 1 d .
H29A H 0.5748 0.3898 0.4207 0.043 Uiso 1 1 calc R
H29B H 0.5825 0.3218 0.4581 0.043 Uiso 1 1 calc R
H29C H 0.6939 0.3524 0.4328 0.043 Uiso 1 1 calc R
C30 C 0.4106(2) 0.33352(13) 0.11572(16) 0.0265(6) Uani 1 1 d .
H30A H 0.4459 0.2927 0.1155 0.040 Uiso 1 1 calc R
H30B H 0.3262 0.3297 0.1008 0.040 Uiso 1 1 calc R
H30C H 0.4383 0.3602 0.0764 0.040 Uiso 1 1 calc R
C31 C 0.2755(3) 0.42458(16) 0.3549(2) 0.0424(8) Uani 1 1 d .
H31A H 0.2752 0.3998 0.4037 0.064 Uiso 1 1 calc R
H31B H 0.2901 0.4678 0.3703 0.064 Uiso 1 1 calc R
H31C H 0.2002 0.4210 0.3179 0.064 Uiso 1 1 calc R
C32 C 0.7474(3) 0.26527(14) 0.17960(19) 0.0320(7) Uani 1 1 d .
H32A H 0.7474 0.2901 0.1308 0.048 Uiso 1 1 calc R
H32B H 0.8195 0.2723 0.2189 0.048 Uiso 1 1 calc R
H32C H 0.7411 0.2216 0.1647 0.048 Uiso 1 1 calc R
C33 C 0.1272(3) 0.27442(17) 0.2439(2) 0.0465(9) Uani 1 1 d D
H33A H 0.0611 0.2757 0.1983 0.070 Uiso 1 1 calc R
H33B H 0.1454 0.2315 0.2595 0.070 Uiso 1 1 calc R
H33C H 0.1080 0.2968 0.2903 0.070 Uiso 1 1 calc R
C34 C 0.8922(3) 0.40904(16) 0.2951(2) 0.0440(9) Uani 1 1 d D
H34A H 0.9564 0.4062 0.3420 0.066 Uiso 1 1 calc R
H34B H 0.9130 0.3875 0.2486 0.066 Uiso 1 1 calc R
H34C H 0.8764 0.4524 0.2810 0.066 Uiso 1 1 calc R

loop_
_atom_site_aniso_label
_atom_site_aniso_U_11
_atom_site_aniso_U_22
_atom_site_aniso_U_33
_atom_site_aniso_U_23
_atom_site_aniso_U_13
_atom_site_aniso_U_12
Co1 0.01813(19) 0.01851(19) 0.0237(2) -0.00037(15) 0.00503(15) 0.00093(15)
Co2 0.01770(19) 0.0221(2) 0.0255(2) 0.00317(16) 0.00529(15) 0.00076(15)
Co3 0.01763(19) 0.0214(2) 0.0260(2) 0.00289(16) 0.00581(15) 0.00065(15)
Co4 0.01728(19) 0.02030(19) 0.0258(2) 0.00269(16) 0.00380(15) 0.00085(15)
O00F 0.0210(10) 0.0258(10) 0.0273(11) 0.0036(8) 0.0063(8) 0.0016(9)
O00I 0.0193(10) 0.0292(11) 0.0294(11) 0.0081(9) 0.0034(8) 0.0009(9)
O1 0.0204(10) 0.0285(11) 0.0428(13) -0.0038(10) 0.0032(9) -0.0007(9)
O2 0.0174(9) 0.0204(10) 0.0308(11) -0.0012(8) 0.0035(8) 0.0027(8)
O3 0.0198(10) 0.0218(10) 0.0289(11) -0.0029(8) 0.0031(8) -0.0007(8)
O4 0.0214(11) 0.0367(12) 0.0496(14) -0.0045(11) -0.0046(10) -0.0003(10)
O5 0.0181(9) 0.0249(10) 0.0313(11) 0.0030(9) 0.0042(8) 0.0017(8)
O6 0.0190(10) 0.0214(10) 0.0299(11) 0.0005(8) 0.0022(8) -0.0004(8)
O7 0.0178(9) 0.0216(9) 0.0213(10) 0.0008(8) 0.0027(7) 0.0001(8)
O8 0.0174(9) 0.0183(9) 0.0205(10) 0.0000(7) 0.0026(7) -0.0002(8)
O9 0.0250(10) 0.0256(10) 0.0245(10) 0.0011(8) 0.0094(8) 0.0034(9)
O10 0.0214(10) 0.0234(10) 0.0279(11) 0.0018(8) 0.0076(8) 0.0035(8)
O11 0.0198(10) 0.0281(11) 0.0375(12) 0.0084(9) 0.0053(9) 0.0000(9)
O12 0.0212(10) 0.0315(11) 0.0377(12) 0.0093(9) 0.0046(9) -0.0015(9)
Cl13 0.0265(4) 0.0428(4) 0.0368(4) 0.0130(3) 0.0118(3) 0.0035(3)
Cl14 0.0264(4) 0.0426(4) 0.0388(4) 0.0145(4) 0.0142(3) 0.0063(3)
N1 0.0248(12) 0.0240(12) 0.0288(13) -0.0034(10) 0.0084(10) -0.0006(10)
N2 0.0233(12) 0.0217(12) 0.0309(13) 0.0039(10) 0.0069(10) 0.0017(10)
C1 0.0221(16) 0.044(2) 0.050(2) -0.0083(16) 0.0070(15) -0.0055(14)
C01D 0.0361(18) 0.046(2) 0.0285(17) 0.0089(15) 0.0044(14) 0.0037(15)
C01F 0.0314(17) 0.062(2) 0.0339(18) 0.0192(17) -0.0007(14) -0.0065(17)
C2 0.0220(14) 0.0249(15) 0.0290(16) 0.0008(12) 0.0088(12) 0.0019(12)
C3 0.0208(15) 0.0405(18) 0.0345(17) 0.0012(14) 0.0070(13) 0.0041(14)
C4 0.0277(16) 0.0353(18) 0.0408(19) -0.0005(14) 0.0059(14) 0.0154(14)
C5 0.0374(18) 0.0262(16) 0.0367(18) -0.0015(14) 0.0091(14) 0.0094(14)
C6 0.0262(15) 0.0263(15) 0.0304(16) -0.0021(13) 0.0064(13) 0.0037(13)
C7 0.0211(14) 0.0254(14) 0.0219(14) 0.0021(12) 0.0073(11) 0.0067(12)
C8 0.0314(16) 0.0219(14) 0.0355(17) -0.0040(13) 0.0123(13) 0.0028(13)
C9 0.0269(15) 0.0244(15) 0.0325(17) -0.0030(13) 0.0081(13) -0.0035(13)
C10 0.0312(17) 0.0312(17) 0.055(2) -0.0118(15) 0.0114(15) -0.0023(14)
C11 0.047(2) 0.0390(19) 0.059(2) -0.0268(18) 0.0146(18) -0.0118(17)
C12 0.0317(18) 0.051(2) 0.051(2) -0.0194(18) 0.0053(16) -0.0128(17)
C13 0.0281(16) 0.0372(18) 0.0334(17) -0.0048(14) 0.0061(13) -0.0056(14)
C14 0.0256(15) 0.0259(15) 0.0274(15) -0.0020(12) 0.0111(12) -0.0053(13)
C15 0.0294(18) 0.059(2) 0.064(3) -0.021(2) -0.0029(17) 0.0026(17)
C16 0.0241(15) 0.0350(17) 0.0282(16) 0.0050(13) 0.0083(12) 0.0018(13)
C17 0.0207(15) 0.049(2) 0.0351(18) 0.0059(15) 0.0034(13) 0.0053(14)
C18 0.0280(17) 0.0424(19) 0.0406(19) 0.0058(15) 0.0041(14) 0.0162(15)
C19 0.0362(18) 0.0315(17) 0.0368(18) 0.0043(14) 0.0062(14) 0.0116(15)
C20 0.0251(15) 0.0281(15) 0.0301(16) 0.0042(13) 0.0075(12) 0.0074(13)
C21 0.0214(14) 0.0280(15) 0.0261(15) 0.0075(12) 0.0074(12) 0.0062(12)
C22 0.0326(17) 0.0215(15) 0.0385(18) 0.0022(13) 0.0110(14) 0.0031(13)
C23 0.0247(15) 0.0255(15) 0.0287(16) 0.0037(12) 0.0056(12) -0.0025(12)
C24 0.0347(17) 0.0288(16) 0.0414(19) -0.0019(14) 0.0106(15) 0.0002(14)
C25 0.044(2) 0.0323(17) 0.043(2) -0.0100(15) 0.0084(16) -0.0068(16)
C26 0.0331(17) 0.0353(18) 0.0370(18) -0.0034(14) 0.0014(14) -0.0096(15)
C27 0.0260(15) 0.0309(16) 0.0327(17) 0.0013(13) 0.0064(13) -0.0027(13)
C28 0.0245(15) 0.0241(14) 0.0260(15) 0.0015(12) 0.0078(12) -0.0043(12)
C29 0.0283(16) 0.0333(16) 0.0237(15) -0.0021(13) 0.0032(12) 0.0010(13)
C30 0.0283(15) 0.0268(15) 0.0228(15) -0.0045(12) 0.0015(12) 0.0012(13)
C31 0.049(2) 0.045(2) 0.0403(19) 0.0053(16) 0.0270(16) 0.0110(17)
C32 0.0305(16) 0.0324(17) 0.0366(18) 0.0013(14) 0.0149(14) 0.0031(14)
C33 0.0252(17) 0.051(2) 0.063(2) 0.0121(19) 0.0094(16) -0.0075(16)
C34 0.0269(17) 0.044(2) 0.061(2) 0.0046(18) 0.0088(16) -0.0066(15)

loop_
_atom_type_symbol
_atom_type_description
_atom_type_scat_dispersion_real
_atom_type_scat_dispersion_imag
_atom_type_scat_source
C C 0.0033 0.0016 'International Tables Vol C Tables 4.2.6.8 and 6.1.1.4'
H H 0.0000 0.0000 'International Tables Vol C Tables 4.2.6.8 and 6.1.1.4'
Cl Cl 0.1484 0.1585 'International Tables Vol C Tables 4.2.6.8 and 6.1.1.4'
Co Co 0.3494 0.9721 'International Tables Vol C Tables 4.2.6.8 and 6.1.1.4'
N N 0.0061 0.0033 'International Tables Vol C Tables 4.2.6.8 and 6.1.1.4'
O O 0.0106 0.0060 'International Tables Vol C Tables 4.2.6.8 and 6.1.1.4'

loop_
_geom_angle_atom_site_label_1
_geom_angle_atom_site_label_2
_geom_angle_atom_site_label_3
_geom_angle
O2 Co1 O00F 93.50(8)
O2 Co1 O3 177.01(8)
O2 Co1 O8 92.84(8)
O2 Co1 O9 90.70(8)
O2 Co1 N1 96.79(9)
O3 Co1 O00F 86.93(8)
O3 Co1 O8 84.19(7)
O8 Co1 O00F 91.04(8)
O9 Co1 O00F 174.18(8)
O9 Co1 O3 88.68(8)
O9 Co1 O8 84.72(8)
O9 Co1 N1 95.86(9)
N1 Co1 O00F 87.65(9)
N1 Co1 O3 86.18(9)
N1 Co1 O8 170.33(9)
O6 Co2 O7 74.79(7)
O6 Co2 O11 98.30(7)
O6 Co2 Cl13 92.14(6)
O7 Co2 Cl13 95.97(5)
O8 Co2 O6 89.28(7)
O8 Co2 O7 79.95(7)
O8 Co2 O11 88.35(7)
O8 Co2 Cl13 175.17(5)
O9 Co2 O6 162.54(7)
O9 Co2 O7 92.13(7)
O9 Co2 O8 76.88(7)
O9 Co2 O11 91.97(7)
O9 Co2 Cl13 100.83(6)
O11 Co2 O7 166.38(8)
O11 Co2 Cl13 96.01(6)
O3 Co3 O7 92.22(7)
O3 Co3 O8 74.40(7)
O3 Co3 O12 100.76(8)
O3 Co3 Cl14 89.18(6)
O7 Co3 O8 79.98(7)
O7 Co3 O12 87.63(7)
O7 Co3 Cl14 176.46(5)
O8 Co3 O12 166.41(8)
O8 Co3 Cl14 97.28(5)
O10 Co3 O3 162.98(7)
O10 Co3 O7 77.37(7)
O10 Co3 O8 90.38(7)
O10 Co3 O12 92.32(8)
O10 Co3 Cl14 100.50(6)
O12 Co3 Cl14 95.31(6)
O5 Co4 O00I 93.26(8)
O5 Co4 O6 176.69(8)
O5 Co4 O7 91.58(8)
O5 Co4 O10 91.38(8)
O5 Co4 N2 96.60(9)
O6 Co4 O00I 86.33(8)
O6 Co4 O7 85.15(8)
O7 Co4 O00I 91.34(8)
O10 Co4 O00I 174.47(8)
O10 Co4 O6 88.86(8)
O10 Co4 O7 85.53(8)
O10 Co4 N2 93.50(9)
N2 Co4 O00I 88.95(9)
N2 Co4 O6 86.67(9)
N2 Co4 O7 171.79(9)
Co1 O00F H00F 114.5(13)
C01D O00F Co1 126.18(18)
C01D O00F H00F 106.6(13)
Co4 O00I H00I 117.8(13)
C01F O00I Co4 123.81(18)
C01F O00I H00I 105.9(13)
C2 O1 C1 116.7(2)
C7 O2 Co1 124.19(17)
Co1 O3 Co3 101.96(8)
C14 O3 Co1 111.38(17)
C14 O3 Co3 146.56(17)
C16 O4 C15 117.2(2)
C21 O5 Co4 124.36(17)
Co4 O6 Co2 101.01(8)
C28 O6 Co2 147.39(17)
C28 O6 Co4 111.30(16)
Co3 O7 Co2 99.85(7)
Co4 O7 Co2 98.61(7)
Co4 O7 Co3 96.24(8)
C29 O7 Co2 116.60(16)
C29 O7 Co3 118.37(16)
C29 O7 Co4 122.63(16)
Co1 O8 Co2 96.79(8)
Co1 O8 Co3 99.05(7)
Co2 O8 Co3 100.20(7)
C30 O8 Co1 121.58(15)
C30 O8 Co2 118.76(16)
C30 O8 Co3 116.23(16)
Co1 O9 Co2 100.68(8)
C31 O9 Co1 121.08(18)
C31 O9 Co2 125.34(18)
Co4 O10 Co3 100.14(9)
C32 O10 Co3 121.63(17)
C32 O10 Co4 120.90(17)
Co2 O11 H11 115.7(13)
C33 O11 Co2 127.11(19)
C33 O11 H11 105.5(13)
Co3 O12 H12 114.2(13)
C34 O12 Co3 129.16(19)
C34 O12 H12 105.8(13)
C8 N1 Co1 123.8(2)
C8 N1 C9 124.6(2)
C9 N1 Co1 111.08(18)
C22 N2 Co4 124.8(2)
C22 N2 C23 124.7(2)
C23 N2 Co4 110.35(18)
O1 C1 H1A 109.5
O1 C1 H1B 109.5
O1 C1 H1C 109.5
H1A C1 H1B 109.5
H1A C1 H1C 109.5
H1B C1 H1C 109.5
O00F C01D H01A 109.5
O00F C01D H01B 109.5
O00F C01D H01C 109.5
H01A C01D H01B 109.5
H01A C01D H01C 109.5
H01B C01D H01C 109.5
O00I C01F H01D 109.5
O00I C01F H01E 109.5
O00I C01F H01F 109.5
H01D C01F H01E 109.5
H01D C01F H01F 109.5
H01E C01F H01F 109.5
O1 C2 C3 125.0(3)
O1 C2 C7 113.8(2)
C3 C2 C7 121.2(3)
C2 C3 H3 119.9
C2 C3 C4 120.2(3)
C4 C3 H3 119.9
C3 C4 H4 119.7
C5 C4 C3 120.5(3)
C5 C4 H4 119.7
C4 C5 H5 119.6
C4 C5 C6 120.8(3)
C6 C5 H5 119.6
C5 C6 C8 117.9(3)
C7 C6 C5 119.2(3)
C7 C6 C8 122.7(3)
O2 C7 C2 117.2(2)
O2 C7 C6 124.9(2)
C2 C7 C6 117.9(2)
N1 C8 C6 125.1(3)
N1 C8 H8 117.5
C6 C8 H8 117.5
C10 C9 N1 126.6(3)
C10 C9 C14 120.4(3)
C14 C9 N1 113.0(2)
C9 C10 H10 120.2
C11 C10 C9 119.6(3)
C11 C10 H10 120.2
C10 C11 H11A 120.2
C10 C11 C12 119.7(3)
C12 C11 H11A 120.2
C11 C12 H12A 119.1
C13 C12 C11 121.9(3)
C13 C12 H12A 119.1
C12 C13 H13 120.6
C12 C13 C14 118.9(3)
C14 C13 H13 120.6
O3 C14 C9 117.5(2)
O3 C14 C13 122.9(3)
C13 C14 C9 119.7(3)
O4 C15 H15A 109.5
O4 C15 H15B 109.5
O4 C15 H15C 109.5
H15A C15 H15B 109.5
H15A C15 H15C 109.5
H15B C15 H15C 109.5
O4 C16 C17 125.9(3)
O4 C16 C21 113.8(2)
C17 C16 C21 120.3(3)
C16 C17 H17 119.7
C16 C17 C18 120.7(3)
C18 C17 H17 119.7
C17 C18 H18 120.0
C19 C18 C17 120.0(3)
C19 C18 H18 120.0
C18 C19 H19 119.5
C18 C19 C20 121.1(3)
C20 C19 H19 119.5
C19 C20 C22 117.8(3)
C21 C20 C19 119.5(3)
C21 C20 C22 122.7(3)
O5 C21 C16 115.9(2)
O5 C21 C20 125.8(2)
C20 C21 C16 118.3(3)
N2 C22 C20 124.9(3)
N2 C22 H22 117.6
C20 C22 H22 117.6
C24 C23 N2 125.9(3)
C24 C23 C28 121.0(3)
C28 C23 N2 113.2(2)
C23 C24 H24 120.5
C23 C24 C25 119.1(3)
C25 C24 H24 120.5
C24 C25 H25 120.0
C26 C25 C24 120.1(3)
C26 C25 H25 120.0
C25 C26 H26 119.4
C27 C26 C25 121.2(3)
C27 C26 H26 119.4
C26 C27 H27 120.2
C26 C27 C28 119.7(3)
C28 C27 H27 120.2
O6 C28 C23 117.5(2)
O6 C28 C27 123.5(3)
C27 C28 C23 119.0(3)
O7 C29 H29A 109.5
O7 C29 H29B 109.5
O7 C29 H29C 109.5
H29A C29 H29B 109.5
H29A C29 H29C 109.5
H29B C29 H29C 109.5
O8 C30 H30A 109.5
O8 C30 H30B 109.5
O8 C30 H30C 109.5
H30A C30 H30B 109.5
H30A C30 H30C 109.5
H30B C30 H30C 109.5
O9 C31 H31A 109.5
O9 C31 H31B 109.5
O9 C31 H31C 109.5
H31A C31 H31B 109.5
H31A C31 H31C 109.5
H31B C31 H31C 109.5
O10 C32 H32A 109.5
O10 C32 H32B 109.5
O10 C32 H32C 109.5
H32A C32 H32B 109.5
H32A C32 H32C 109.5
H32B C32 H32C 109.5
O11 C33 H33A 109.5
O11 C33 H33B 109.5
O11 C33 H33C 109.5
H33A C33 H33B 109.5
H33A C33 H33C 109.5
H33B C33 H33C 109.5
O12 C34 H34A 109.5
O12 C34 H34B 109.5
O12 C34 H34C 109.5
H34A C34 H34B 109.5
H34A C34 H34C 109.5
H34B C34 H34C 109.5

loop_
_geom_bond_atom_site_label_1
_geom_bond_atom_site_label_2
_geom_bond_distance
Co1 O00F 1.9806(19)
Co1 O2 1.8673(18)
Co1 O3 1.8880(18)
Co1 O8 1.9265(17)
Co1 O9 1.8756(19)
Co1 N1 1.884(2)
Co2 O6 2.1122(19)
Co2 O7 2.1433(18)
Co2 O8 2.0923(18)
Co2 O9 2.0282(18)
Co2 O11 2.1329(19)
Co2 Cl13 2.3930(8)
Co3 O3 2.0914(18)
Co3 O7 2.0971(18)
Co3 O8 2.1375(17)
Co3 O10 2.0356(18)
Co3 O12 2.1373(19)
Co3 Cl14 2.3748(8)
Co4 O00I 1.974(2)
Co4 O5 1.8549(18)
Co4 O6 1.8897(18)
Co4 O7 1.9299(18)
Co4 O10 1.8747(19)
Co4 N2 1.881(2)
O00F H00F 0.867(9)
O00F C01D 1.439(3)
O00I H00I 0.863(9)
O00I C01F 1.428(3)
O1 C1 1.428(3)
O1 C2 1.368(3)
O2 C7 1.321(3)
O3 C14 1.343(3)
O4 C15 1.410(4)
O4 C16 1.364(4)
O5 C21 1.318(3)
O6 C28 1.336(3)
O7 C29 1.433(3)
O8 C30 1.427(3)
O9 C31 1.407(3)
O10 C32 1.414(3)
O11 H11 0.860(9)
O11 C33 1.427(4)
O12 H12 0.861(9)
O12 C34 1.424(4)
N1 C8 1.295(4)
N1 C9 1.416(4)
N2 C22 1.295(4)
N2 C23 1.429(3)
C1 H1A 0.9800
C1 H1B 0.9800
C1 H1C 0.9800
C01D H01A 0.9800
C01D H01B 0.9800
C01D H01C 0.9800
C01F H01D 0.9800
C01F H01E 0.9800
C01F H01F 0.9800
C2 C3 1.379(4)
C2 C7 1.412(4)
C3 H3 0.9500
C3 C4 1.385(4)
C4 H4 0.9500
C4 C5 1.361(4)
C5 H5 0.9500
C5 C6 1.418(4)
C6 C7 1.417(4)
C6 C8 1.431(4)
C8 H8 0.9500
C9 C10 1.393(4)
C9 C14 1.401(4)
C10 H10 0.9500
C10 C11 1.381(4)
C11 H11A 0.9500
C11 C12 1.387(5)
C12 H12A 0.9500
C12 C13 1.377(4)
C13 H13 0.9500
C13 C14 1.397(4)
C15 H15A 0.9800
C15 H15B 0.9800
C15 H15C 0.9800
C16 C17 1.386(4)
C16 C21 1.426(4)
C17 H17 0.9500
C17 C18 1.386(4)
C18 H18 0.9500
C18 C19 1.369(4)
C19 H19 0.9500
C19 C20 1.414(4)
C20 C21 1.406(4)
C20 C22 1.424(4)
C22 H22 0.9500
C23 C24 1.388(4)
C23 C28 1.404(4)
C24 H24 0.9500
C24 C25 1.391(4)
C25 H25 0.9500
C25 C26 1.389(5)
C26 H26 0.9500
C26 C27 1.375(4)
C27 H27 0.9500
C27 C28 1.400(4)
C29 H29A 0.9800
C29 H29B 0.9800
C29 H29C 0.9800
C30 H30A 0.9800
C30 H30B 0.9800
C30 H30C 0.9800
C31 H31A 0.9800
C31 H31B 0.9800
C31 H31C 0.9800
C32 H32A 0.9800
C32 H32B 0.9800
C32 H32C 0.9800
C33 H33A 0.9800
C33 H33B 0.9800
C33 H33C 0.9800
C34 H34A 0.9800
C34 H34B 0.9800
C34 H34C 0.9800

loop_
_geom_torsion_atom_site_label_1
_geom_torsion_atom_site_label_2
_geom_torsion_atom_site_label_3
_geom_torsion_atom_site_label_4
_geom_torsion
Co1 O2 C7 C2 -177.92(19)
Co1 O2 C7 C6 2.8(4)
Co1 O3 C14 C9 -7.2(3)
Co1 O3 C14 C13 172.9(2)
Co1 N1 C8 C6 13.1(4)
Co1 N1 C9 C10 -173.4(3)
Co1 N1 C9 C14 6.1(3)
Co2 O6 C28 C23 -179.7(2)
Co2 O6 C28 C27 -0.2(5)
Co3 O3 C14 C9 177.4(2)
Co3 O3 C14 C13 -2.5(5)
Co4 O5 C21 C16 -179.30(18)
Co4 O5 C21 C20 0.0(4)
Co4 O6 C28 C23 8.7(3)
Co4 O6 C28 C27 -171.9(2)
Co4 N2 C22 C20 -7.9(4)
Co4 N2 C23 C24 174.8(2)
Co4 N2 C23 C28 -4.9(3)
O00F Co1 O2 C7 -79.6(2)
O00F Co1 O3 Co3 -86.30(9)
O00F Co1 O3 C14 96.30(18)
O00F Co1 N1 C8 77.0(2)
O00F Co1 N1 C9 -95.07(19)
O00I Co4 O5 C21 83.1(2)
O00I Co4 O6 Co2 86.32(9)
O00I Co4 O6 C28 -98.23(18)
O00I Co4 N2 C22 -83.0(2)
O00I Co4 N2 C23 93.98(18)
O1 C2 C3 C4 -180.0(3)
O1 C2 C7 O2 4.9(4)
O1 C2 C7 C6 -175.8(2)
O2 Co1 O9 Co2 85.08(8)
O2 Co1 O9 C31 -58.2(2)
O2 Co1 N1 C8 -16.2(2)
O2 Co1 N1 C9 171.68(19)
O3 Co1 O9 Co2 -92.00(8)
O3 Co1 O9 C31 124.8(2)
O3 Co1 N1 C8 164.1(2)
O3 Co1 N1 C9 -8.00(19)
O4 C16 C17 C18 -178.5(3)
O4 C16 C21 O5 -3.8(4)
O4 C16 C21 C20 176.8(3)
O5 Co4 O10 Co3 -84.68(8)
O5 Co4 O10 C32 52.0(2)
O5 Co4 N2 C22 10.2(3)
O5 Co4 N2 C23 -172.85(18)
O6 Co4 O10 Co3 92.03(8)
O6 Co4 O10 C32 -131.3(2)
O6 Co4 N2 C22 -169.4(2)
O6 Co4 N2 C23 7.60(18)
O7 Co4 O5 C21 174.5(2)
O7 Co4 O6 Co2 -5.34(8)
O7 Co4 O6 C28 170.11(18)
O7 Co4 O10 Co3 6.80(8)
O7 Co4 O10 C32 143.5(2)
O8 Co1 O2 C7 -170.8(2)
O8 Co1 O3 Co3 5.06(8)
O8 Co1 O3 C14 -172.34(18)
O8 Co1 O9 Co2 -7.71(8)
O8 Co1 O9 C31 -150.9(2)
O9 Co1 O2 C7 104.5(2)
O9 Co1 O3 Co3 89.89(9)
O9 Co1 O3 C14 -87.51(18)
O9 Co1 N1 C8 -107.6(2)
O9 Co1 N1 C9 80.28(19)
O10 Co4 O5 C21 -99.9(2)
O10 Co4 O6 Co2 -90.95(8)
O10 Co4 O6 C28 84.50(18)
O10 Co4 N2 C22 102.0(2)
O10 Co4 N2 C23 -81.05(19)
N1 Co1 O2 C7 8.5(2)
N1 Co1 O3 Co3 -174.15(10)
N1 Co1 O3 C14 8.45(18)
N1 Co1 O9 Co2 -178.02(9)
N1 Co1 O9 C31 38.7(2)
N1 C9 C10 C11 179.7(3)
N1 C9 C14 O3 0.8(4)
N1 C9 C14 C13 -179.4(3)
N2 Co4 O5 C21 -6.3(2)
N2 Co4 O6 Co2 175.48(10)
N2 Co4 O6 C28 -9.07(18)
N2 Co4 O10 Co3 178.62(9)
N2 Co4 O10 C32 -44.7(2)
N2 C23 C24 C25 -179.6(3)
N2 C23 C28 O6 -2.5(4)
N2 C23 C28 C27 178.0(2)
C1 O1 C2 C3 5.3(4)
C1 O1 C2 C7 -175.1(2)
C2 C3 C4 C5 -3.3(5)
C3 C2 C7 O2 -175.5(3)
C3 C2 C7 C6 3.8(4)
C3 C4 C5 C6 1.8(5)
C4 C5 C6 C7 2.5(5)
C4 C5 C6 C8 -172.9(3)
C5 C6 C7 O2 174.1(3)
C5 C6 C7 C2 -5.2(4)
C5 C6 C8 N1 177.3(3)
C7 C2 C3 C4 0.4(5)
C7 C6 C8 N1 2.0(5)
C8 N1 C9 C10 14.6(5)
C8 N1 C9 C14 -166.0(3)
C8 C6 C7 O2 -10.7(5)
C8 C6 C7 C2 170.0(3)
C9 N1 C8 C6 -175.8(3)
C9 C10 C11 C12 -0.3(5)
C10 C9 C14 O3 -179.8(3)
C10 C9 C14 C13 0.1(5)
C10 C11 C12 C13 0.0(6)
C11 C12 C13 C14 0.3(5)
C12 C13 C14 O3 179.5(3)
C12 C13 C14 C9 -0.4(5)
C14 C9 C10 C11 0.3(5)
C15 O4 C16 C17 -10.9(5)
C15 O4 C16 C21 170.2(3)
C16 C17 C18 C19 1.0(5)
C17 C16 C21 O5 177.2(3)
C17 C16 C21 C20 -2.1(4)
C17 C18 C19 C20 -0.4(5)
C18 C19 C20 C21 -1.5(5)
C18 C19 C20 C22 176.7(3)
C19 C20 C21 O5 -176.6(3)
C19 C20 C21 C16 2.7(4)
C19 C20 C22 N2 -179.1(3)
C21 C16 C17 C18 0.3(5)
C21 C20 C22 N2 -1.0(5)
C22 N2 C23 C24 -8.2(5)
C22 N2 C23 C28 172.1(3)
C22 C20 C21 O5 5.3(5)
C22 C20 C21 C16 -175.4(3)
C23 N2 C22 C20 175.5(3)
C23 C24 C25 C26 1.3(5)
C24 C23 C28 O6 177.8(3)
C24 C23 C28 C27 -1.7(4)
C24 C25 C26 C27 -1.0(5)
C25 C26 C27 C28 -0.7(5)
C26 C27 C28 O6 -177.4(3)
C26 C27 C28 C23 2.0(4)
C28 C23 C24 C25 0.0(5)
